data_1529195
loop_
_publ_author_name
'Shibata, Yu'
'Nagae, Haruki'
'Sumiya, Shiki'
'Rochat, Rapha\"el'
'Tsurugi, Hayato'
'Mashima, Kazushi'

_publ_section_title
;
 2,2&#x2032;-Bipyridyl formation from 2-arylpyridines through bimetallic
 diyttrium intermediate
;
_journal_issue 10
_journal_name_full 'Chem. Sci.'
_journal_page_first 5394
_journal_paper_doi 10.1039/C5SC01599E
_journal_volume 6
_journal_year 2015
_chemical_formula_moiety 'C98 H128 N6 O2 Y2'
_chemical_formula_sum 'C98 H128 N6 O2 Y2'
_chemical_formula_weight 1599.94
_chemical_melting_point 118(2)
_chemical_name_systematic
; 
 ? 
;
_chemical_properties_physical 'Air-sensitive, Moisture-sensitive, Oxygen-sensitive'
_space_group_IT_number 14
_symmetry_cell_setting monoclinic
_symmetry_space_group_name_Hall '-P 2yn'
_symmetry_space_group_name_H-M 'P 1 21/n 1'
_atom_sites_solution_hydrogens geom
_atom_sites_solution_primary direct
_atom_sites_solution_secondary difmap
_audit_creation_method SHELXL-97
_audit_update_record
;
2015-02-10 deposited with the CCDC.
2015-07-17 downloaded from the CCDC.
;
_cell_angle_alpha 90.00
_cell_angle_beta 104.350(5)
_cell_angle_gamma 90.00
_cell_formula_units_Z 2
_cell_length_a 13.324(6)
_cell_length_b 16.849(7)
_cell_length_c 19.590(8)
_cell_measurement_reflns_used 7506
_cell_measurement_temperature 113(2)
_cell_measurement_theta_max 27.45
_cell_measurement_theta_min 3.07
_cell_volume 4261(3)
_computing_cell_refinement CrystalClear
_computing_data_collection 'CrystalClear (Rigaku Inc., 2007)'
_computing_data_reduction CrystalClear
_computing_molecular_graphics 'CrystalStructure 4.0'
_computing_publication_material 'CrystalStructure 4.0 (Rigaku, 2010)'
_computing_structure_refinement 'SHELXL97 (Sheldrick, 2008)'
_computing_structure_solution 'SIR92 (Altomare, et al., 1994)'
_diffrn_ambient_temperature 113(2)
_diffrn_detector_area_resol_mean 7.314
_diffrn_measured_fraction_theta_full 0.995
_diffrn_measured_fraction_theta_max 0.995
_diffrn_measurement_device_type 'Rigaku Mercury70'
_diffrn_measurement_method \w
_diffrn_radiation_monochromator graphite
_diffrn_radiation_source 'fine-focus sealed tube'
_diffrn_radiation_type MoK\a
_diffrn_radiation_wavelength 0.71075
_diffrn_reflns_av_R_equivalents 0.0782
_diffrn_reflns_av_sigmaI/netI 0.0764
_diffrn_reflns_limit_h_max 17
_diffrn_reflns_limit_h_min -17
_diffrn_reflns_limit_k_max 20
_diffrn_reflns_limit_k_min -21
_diffrn_reflns_limit_l_max 25
_diffrn_reflns_limit_l_min -25
_diffrn_reflns_number 40751
_diffrn_reflns_theta_full 27.49
_diffrn_reflns_theta_max 27.49
_diffrn_reflns_theta_min 3.16
_diffrn_standards_number 0
_exptl_absorpt_coefficient_mu 1.408
_exptl_absorpt_correction_T_max 0.919
_exptl_absorpt_correction_T_min 0.751
_exptl_absorpt_correction_type multi-scan
_exptl_crystal_colour green
_exptl_crystal_density_diffrn 1.247
_exptl_crystal_density_method 'not measured'
_exptl_crystal_description prism
_exptl_crystal_F_000 1704
_exptl_crystal_recrystallization_method 'Re-crystallisation from solvent: toluene'
_exptl_crystal_size_max 0.32
_exptl_crystal_size_mid 0.29
_exptl_crystal_size_min 0.06
_refine_diff_density_max 1.446
_refine_diff_density_min -0.747
_refine_diff_density_rms 0.095
_refine_ls_extinction_method none
_refine_ls_goodness_of_fit_ref 1.061
_refine_ls_hydrogen_treatment mixed
_refine_ls_matrix_type full
_refine_ls_number_parameters 487
_refine_ls_number_reflns 9727
_refine_ls_number_restraints 0
_refine_ls_restrained_S_all 1.061
_refine_ls_R_factor_all 0.1024
_refine_ls_R_factor_gt 0.0661
_refine_ls_shift/su_max 0.001
_refine_ls_shift/su_mean 0.000
_refine_ls_structure_factor_coef Fsqd
_refine_ls_weighting_details 'calc w=1/[\s^2^(Fo^2^)+(0.0580P)^2^+7.0358P] where P=(Fo^2^+2Fc^2^)/3'
_refine_ls_weighting_scheme calc
_refine_ls_wR_factor_gt 0.1386
_refine_ls_wR_factor_ref 0.1626
_reflns_number_gt 6791
_reflns_number_total 9727
_reflns_threshold_expression >2sigma(I)
_cod_data_source_file c5sc01599e2.cif
_cod_data_source_block 4b
_cod_depositor_comments
;
The following automatic conversions were performed:

'_chemical_melting_point' value '116-120' was changed to '118(2)' -
the average value was taken and precision was estimated.

Automatic conversion script
Id: cif_fix_values 3271 2015-04-21 07:52:19Z andrius 

 Adding full bibliography for 1529194--1529200.cif.
;
_cod_database_code 1529195

loop_
_symmetry_equiv_pos_as_xyz
'x, y, z'
'-x+1/2, y+1/2, -z+1/2'
'-x, -y, -z'
'x-1/2, -y-1/2, z-1/2'

loop_
_atom_site_label
_atom_site_type_symbol
_atom_site_fract_x
_atom_site_fract_y
_atom_site_fract_z
_atom_site_U_iso_or_equiv
_atom_site_adp_type
_atom_site_occupancy
_atom_site_symmetry_multiplicity
_atom_site_calc_flag
_atom_site_refinement_flags
Y1 Y 0.47377(3) 0.04499(2) 0.363507(18) 0.02234(11) Uani 1 1 d .
O1 O 0.3657(2) -0.06441(16) 0.32991(15) 0.0327(6) Uani 1 1 d .
N1 N 0.4870(2) 0.10634(17) 0.47229(16) 0.0233(7) Uani 1 1 d .
N2 N 0.3924(2) 0.11607(18) 0.27192(16) 0.0247(7) Uani 1 1 d .
N3 N 0.6038(2) 0.07411(18) 0.31734(15) 0.0227(7) Uani 1 1 d .
C1 C 0.4684(3) 0.0331(2) 0.50283(19) 0.0237(8) Uani 1 1 d .
C2 C 0.6168(3) -0.0296(2) 0.46225(19) 0.0255(8) Uani 1 1 d .
H2 H 0.6750 0.0056 0.4868 0.031 Uiso 1 1 calc R
C3 C 0.6492(3) -0.0994(2) 0.4394(2) 0.0290(9) Uani 1 1 d .
H3 H 0.7012 -0.0986 0.4138 0.035 Uiso 1 1 calc R
C4 C 0.3937(3) 0.1731(2) 0.54676(19) 0.0261(8) Uani 1 1 d .
H4 H 0.3816 0.2203 0.5700 0.031 Uiso 1 1 calc R
C5 C 0.4539(3) 0.1738(2) 0.49809(19) 0.0245(8) Uani 1 1 d .
C6 C 0.4833(3) 0.2501(2) 0.46964(19) 0.0250(8) Uani 1 1 d .
C7 C 0.4279(3) 0.3205(2) 0.4717(2) 0.0292(9) Uani 1 1 d .
H7 H 0.3705 0.3201 0.4924 0.035 Uiso 1 1 calc R
C8 C 0.4555(3) 0.3910(2) 0.4441(2) 0.0305(9) Uani 1 1 d .
H8 H 0.4166 0.4378 0.4463 0.037 Uiso 1 1 calc R
C9 C 0.5381(3) 0.3944(2) 0.4137(2) 0.0304(9) Uani 1 1 d .
C10 C 0.5942(3) 0.3247(2) 0.4120(2) 0.0296(9) Uani 1 1 d .
H10 H 0.6519 0.3258 0.3916 0.035 Uiso 1 1 calc R
C11 C 0.5678(3) 0.2538(2) 0.4394(2) 0.0277(8) Uani 1 1 d .
H11 H 0.6076 0.2074 0.4375 0.033 Uiso 1 1 calc R
C12 C 0.5662(4) 0.4708(2) 0.3832(2) 0.0391(10) Uani 1 1 d .
H12A H 0.5471 0.5157 0.4091 0.047 Uiso 1 1 calc R
H12B H 0.5289 0.4744 0.3334 0.047 Uiso 1 1 calc R
H12C H 0.6410 0.4720 0.3872 0.047 Uiso 1 1 calc R
C13 C 0.4710(3) 0.1733(2) 0.2596(2) 0.0266(8) Uani 1 1 d .
H13A H 0.4833 0.2144 0.2969 0.032 Uiso 1 1 calc R
H13B H 0.4437 0.2001 0.2137 0.032 Uiso 1 1 calc R
C14 C 0.5740(3) 0.1325(2) 0.25945(19) 0.0250(8) Uani 1 1 d .
H14A H 0.5674 0.1052 0.2138 0.030 Uiso 1 1 calc R
H14B H 0.6290 0.1731 0.2645 0.030 Uiso 1 1 calc R
C15 C 0.2905(3) 0.1306(2) 0.2315(2) 0.0277(8) Uani 1 1 d .
C16 C 0.2108(3) 0.1494(3) 0.2657(2) 0.0341(10) Uani 1 1 d .
C17 C 0.1114(3) 0.1656(3) 0.2257(2) 0.0436(12) Uani 1 1 d .
H17 H 0.0588 0.1780 0.2490 0.052 Uiso 1 1 calc R
C18 C 0.0867(3) 0.1641(3) 0.1529(2) 0.0399(11) Uani 1 1 d .
H18 H 0.0188 0.1771 0.1265 0.048 Uiso 1 1 calc R
C19 C 0.1627(3) 0.1433(3) 0.1190(2) 0.0341(9) Uani 1 1 d .
H19 H 0.1455 0.1406 0.0690 0.041 Uiso 1 1 calc R
C20 C 0.2640(3) 0.1261(2) 0.1565(2) 0.0281(8) Uani 1 1 d .
C21 C 0.2320(3) 0.1547(3) 0.3452(2) 0.0382(11) Uani 1 1 d .
H21 H 0.3085 0.1493 0.3648 0.046 Uiso 1 1 calc R
C22 C 0.1805(6) 0.0876(3) 0.3746(3) 0.075(2) Uani 1 1 d .
H22A H 0.2061 0.0368 0.3614 0.091 Uiso 1 1 calc R
H22B H 0.1053 0.0907 0.3554 0.091 Uiso 1 1 calc R
H22C H 0.1966 0.0919 0.4261 0.091 Uiso 1 1 calc R
C23 C 0.1993(5) 0.2322(3) 0.3712(3) 0.0608(16) Uani 1 1 d .
H23A H 0.1245 0.2392 0.3527 0.073 Uiso 1 1 calc R
H23B H 0.2361 0.2759 0.3550 0.073 Uiso 1 1 calc R
H23C H 0.2161 0.2319 0.4228 0.073 Uiso 1 1 calc R
C24 C 0.3404(3) 0.0989(2) 0.1154(2) 0.0323(9) Uani 1 1 d .
H24 H 0.4064 0.0842 0.1501 0.039 Uiso 1 1 calc R
C25 C 0.3008(4) 0.0251(3) 0.0704(2) 0.0418(11) Uani 1 1 d .
H25A H 0.2388 0.0391 0.0337 0.050 Uiso 1 1 calc R
H25B H 0.2837 -0.0166 0.1005 0.050 Uiso 1 1 calc R
H25C H 0.3548 0.0060 0.0484 0.050 Uiso 1 1 calc R
C26 C 0.3649(4) 0.1642(3) 0.0676(2) 0.0430(11) Uani 1 1 d .
H26A H 0.3938 0.2104 0.0963 0.052 Uiso 1 1 calc R
H26B H 0.3012 0.1798 0.0332 0.052 Uiso 1 1 calc R
H26C H 0.4154 0.1444 0.0429 0.052 Uiso 1 1 calc R
C27 C 0.6962(3) 0.0330(2) 0.31469(19) 0.0243(8) Uani 1 1 d .
C28 C 0.7926(3) 0.0525(2) 0.3622(2) 0.0260(8) Uani 1 1 d .
C29 C 0.8822(3) 0.0129(2) 0.3568(2) 0.0336(9) Uani 1 1 d .
H29 H 0.9464 0.0267 0.3881 0.040 Uiso 1 1 calc R
C30 C 0.8803(3) -0.0459(3) 0.3074(2) 0.0351(10) Uani 1 1 d .
H30 H 0.9423 -0.0722 0.3049 0.042 Uiso 1 1 calc R
C31 C 0.7864(3) -0.0662(3) 0.2615(2) 0.0343(10) Uani 1 1 d .
H31 H 0.7850 -0.1064 0.2272 0.041 Uiso 1 1 calc R
C32 C 0.6939(3) -0.0284(2) 0.2646(2) 0.0284(9) Uani 1 1 d .
C33 C 0.7993(3) 0.1186(2) 0.4157(2) 0.0294(9) Uani 1 1 d .
H33 H 0.7279 0.1270 0.4221 0.035 Uiso 1 1 calc R
C34 C 0.8332(4) 0.1967(3) 0.3878(2) 0.0398(10) Uani 1 1 d .
H34A H 0.7780 0.2159 0.3484 0.048 Uiso 1 1 calc R
H34B H 0.8962 0.1877 0.3717 0.048 Uiso 1 1 calc R
H34C H 0.8470 0.2363 0.4256 0.048 Uiso 1 1 calc R
C35 C 0.8696(3) 0.0992(3) 0.4881(2) 0.0391(10) Uani 1 1 d .
H35A H 0.8570 0.1373 0.5228 0.047 Uiso 1 1 calc R
H35B H 0.9422 0.1025 0.4860 0.047 Uiso 1 1 calc R
H35C H 0.8547 0.0454 0.5018 0.047 Uiso 1 1 calc R
C36 C 0.5943(3) -0.0562(2) 0.2146(2) 0.0306(9) Uani 1 1 d .
H36 H 0.5370 -0.0224 0.2232 0.037 Uiso 1 1 calc R
C37 C 0.5952(4) -0.0460(3) 0.1367(2) 0.0422(11) Uani 1 1 d .
H37A H 0.6524 -0.0768 0.1269 0.051 Uiso 1 1 calc R
H37B H 0.6044 0.0102 0.1270 0.051 Uiso 1 1 calc R
H37C H 0.5294 -0.0649 0.1067 0.051 Uiso 1 1 calc R
C38 C 0.5698(4) -0.1420(3) 0.2295(3) 0.0427(11) Uani 1 1 d .
H38A H 0.6250 -0.1768 0.2220 0.051 Uiso 1 1 calc R
H38B H 0.5037 -0.1576 0.1977 0.051 Uiso 1 1 calc R
H38C H 0.5649 -0.1467 0.2785 0.051 Uiso 1 1 calc R
C39 C 0.3214(4) -0.1186(3) 0.3728(2) 0.0430(11) Uani 1 1 d .
H39A H 0.3112 -0.0911 0.4153 0.052 Uiso 1 1 calc R
H39B H 0.3676 -0.1647 0.3879 0.052 Uiso 1 1 calc R
C40 C 0.2175(4) -0.1454(3) 0.3260(3) 0.0500(13) Uani 1 1 d .
H40A H 0.2173 -0.2035 0.3182 0.060 Uiso 1 1 calc R
H40B H 0.1602 -0.1318 0.3477 0.060 Uiso 1 1 calc R
C41 C 0.2062(4) -0.1010(3) 0.2566(2) 0.0436(11) Uani 1 1 d .
H41A H 0.1734 -0.1349 0.2159 0.052 Uiso 1 1 calc R
H41B H 0.1645 -0.0522 0.2554 0.052 Uiso 1 1 calc R
C42 C 0.3155(4) -0.0816(3) 0.2566(2) 0.0441(12) Uani 1 1 d .
H42A H 0.3492 -0.1272 0.2393 0.053 Uiso 1 1 calc R
H42B H 0.3183 -0.0350 0.2263 0.053 Uiso 1 1 calc R
C43 C 0.5909(4) 0.2405(3) 0.0192(3) 0.0483(12) Uani 1 1 d .
H43 H 0.5397 0.2619 -0.0191 0.058 Uiso 1 1 calc R
C44 C 0.6198(4) 0.2809(3) 0.0817(3) 0.0445(11) Uani 1 1 d .
H44 H 0.5886 0.3304 0.0871 0.053 Uiso 1 1 calc R
C45 C 0.6948(4) 0.2493(3) 0.1369(3) 0.0410(11) Uani 1 1 d .
H45 H 0.7144 0.2779 0.1800 0.049 Uiso 1 1 calc R
C46 C 0.7422(3) 0.1774(2) 0.1313(2) 0.0340(10) Uani 1 1 d .
C47 C 0.7108(4) 0.1372(3) 0.0668(2) 0.0388(10) Uani 1 1 d .
H47 H 0.7413 0.0874 0.0612 0.047 Uiso 1 1 calc R
C48 C 0.6371(4) 0.1681(3) 0.0121(3) 0.0473(12) Uani 1 1 d .
H48 H 0.6173 0.1399 -0.0311 0.057 Uiso 1 1 calc R
C49 C 0.8220(3) 0.1435(3) 0.1910(2) 0.0411(11) Uani 1 1 d .
H49A H 0.7919 0.1350 0.2313 0.049 Uiso 1 1 calc R
H49B H 0.8804 0.1804 0.2045 0.049 Uiso 1 1 calc R
H49C H 0.8464 0.0927 0.1767 0.049 Uiso 1 1 calc R

loop_
_atom_site_aniso_label
_atom_site_aniso_U_11
_atom_site_aniso_U_22
_atom_site_aniso_U_33
_atom_site_aniso_U_23
_atom_site_aniso_U_13
_atom_site_aniso_U_12
Y1 0.0241(2) 0.02322(19) 0.02048(19) 0.00129(15) 0.00704(14) 0.00003(15)
O1 0.0338(16) 0.0297(15) 0.0337(16) 0.0025(12) 0.0068(13) -0.0072(12)
N1 0.0292(17) 0.0198(15) 0.0224(16) 0.0014(12) 0.0095(14) 0.0040(13)
N2 0.0208(16) 0.0299(18) 0.0223(16) 0.0057(13) 0.0033(13) 0.0004(13)
N3 0.0235(16) 0.0239(16) 0.0215(15) 0.0018(13) 0.0073(13) -0.0001(13)
C1 0.027(2) 0.024(2) 0.0198(18) 0.0006(15) 0.0063(15) 0.0009(15)
C2 0.0244(19) 0.034(2) 0.0164(17) 0.0018(15) 0.0015(15) -0.0010(16)
C3 0.027(2) 0.036(2) 0.024(2) 0.0035(17) 0.0083(17) 0.0013(17)
C4 0.033(2) 0.0236(19) 0.0235(19) -0.0030(15) 0.0098(17) 0.0001(16)
C5 0.0233(19) 0.0242(19) 0.0251(19) 0.0012(15) 0.0041(16) -0.0009(15)
C6 0.027(2) 0.0247(19) 0.0226(18) -0.0015(15) 0.0040(16) -0.0004(16)
C7 0.031(2) 0.023(2) 0.033(2) -0.0016(16) 0.0074(18) 0.0027(16)
C8 0.036(2) 0.025(2) 0.031(2) 0.0013(16) 0.0066(18) 0.0042(17)
C9 0.039(2) 0.025(2) 0.024(2) -0.0004(16) 0.0016(18) -0.0050(18)
C10 0.034(2) 0.030(2) 0.026(2) -0.0023(16) 0.0106(17) -0.0022(17)
C11 0.033(2) 0.024(2) 0.026(2) -0.0037(16) 0.0081(17) 0.0010(17)
C12 0.051(3) 0.030(2) 0.037(2) 0.0016(19) 0.013(2) -0.004(2)
C13 0.026(2) 0.027(2) 0.026(2) 0.0051(16) 0.0049(16) -0.0010(16)
C14 0.026(2) 0.0242(19) 0.0242(19) 0.0024(15) 0.0059(16) -0.0029(16)
C15 0.028(2) 0.029(2) 0.027(2) 0.0037(16) 0.0079(17) -0.0015(17)
C16 0.028(2) 0.052(3) 0.021(2) 0.0046(18) 0.0050(17) 0.0040(19)
C17 0.027(2) 0.071(3) 0.033(2) 0.005(2) 0.0075(19) 0.003(2)
C18 0.026(2) 0.060(3) 0.031(2) 0.006(2) 0.0008(18) 0.007(2)
C19 0.033(2) 0.043(3) 0.021(2) 0.0027(18) -0.0009(17) 0.0002(19)
C20 0.032(2) 0.027(2) 0.025(2) 0.0008(16) 0.0058(17) -0.0052(17)
C21 0.025(2) 0.069(3) 0.021(2) 0.007(2) 0.0041(17) 0.013(2)
C22 0.150(6) 0.045(3) 0.027(3) 0.011(2) 0.014(3) -0.003(4)
C23 0.096(5) 0.042(3) 0.035(3) -0.002(2) 0.000(3) -0.010(3)
C24 0.034(2) 0.039(2) 0.023(2) -0.0003(17) 0.0043(17) 0.0007(18)
C25 0.041(3) 0.052(3) 0.030(2) -0.006(2) 0.002(2) 0.001(2)
C26 0.045(3) 0.056(3) 0.031(2) 0.004(2) 0.016(2) -0.003(2)
C27 0.028(2) 0.026(2) 0.0197(18) 0.0057(15) 0.0083(15) 0.0000(16)
C28 0.027(2) 0.027(2) 0.0247(19) 0.0027(16) 0.0066(16) 0.0009(16)
C29 0.031(2) 0.034(2) 0.035(2) 0.0010(19) 0.0065(18) 0.0027(18)
C30 0.028(2) 0.040(2) 0.039(2) 0.000(2) 0.0111(19) 0.0058(19)
C31 0.037(2) 0.034(2) 0.037(2) -0.0023(18) 0.020(2) 0.0008(19)
C32 0.030(2) 0.028(2) 0.029(2) -0.0003(16) 0.0099(17) -0.0008(16)
C33 0.025(2) 0.035(2) 0.027(2) -0.0052(17) 0.0053(17) 0.0001(17)
C34 0.042(3) 0.037(2) 0.038(2) -0.003(2) 0.006(2) -0.002(2)
C35 0.039(3) 0.046(3) 0.030(2) -0.001(2) 0.004(2) -0.003(2)
C36 0.031(2) 0.031(2) 0.030(2) -0.0035(17) 0.0079(17) -0.0016(17)
C37 0.045(3) 0.050(3) 0.030(2) -0.007(2) 0.006(2) 0.002(2)
C38 0.040(3) 0.033(2) 0.055(3) -0.011(2) 0.011(2) -0.009(2)
C39 0.045(3) 0.043(3) 0.037(3) 0.012(2) 0.003(2) -0.015(2)
C40 0.041(3) 0.055(3) 0.051(3) 0.007(2) 0.007(2) -0.021(2)
C41 0.038(3) 0.052(3) 0.035(2) -0.007(2) -0.001(2) -0.004(2)
C42 0.058(3) 0.044(3) 0.033(2) -0.013(2) 0.017(2) -0.017(2)
C43 0.039(3) 0.048(3) 0.054(3) 0.008(2) 0.004(2) 0.000(2)
C44 0.041(3) 0.041(3) 0.052(3) 0.000(2) 0.014(2) 0.000(2)
C45 0.044(3) 0.035(2) 0.047(3) 0.002(2) 0.018(2) -0.002(2)
C46 0.036(2) 0.033(2) 0.037(2) 0.0045(19) 0.018(2) -0.0009(19)
C47 0.045(3) 0.032(2) 0.040(3) -0.0023(19) 0.013(2) -0.005(2)
C48 0.049(3) 0.042(3) 0.049(3) -0.007(2) 0.008(2) -0.006(2)
C49 0.037(2) 0.042(3) 0.047(3) 0.000(2) 0.016(2) 0.000(2)

loop_
_atom_type_symbol
_atom_type_description
_atom_type_scat_dispersion_real
_atom_type_scat_dispersion_imag
_atom_type_scat_source
C C 0.0033 0.0016 'International Tables Vol C Tables 4.2.6.8 and 6.1.1.4'
H H 0.0000 0.0000 'International Tables Vol C Tables 4.2.6.8 and 6.1.1.4'
N N 0.0061 0.0033 'International Tables Vol C Tables 4.2.6.8 and 6.1.1.4'
O O 0.0106 0.0060 'International Tables Vol C Tables 4.2.6.8 and 6.1.1.4'
Y Y -2.7962 3.5667 'International Tables Vol C Tables 4.2.6.8 and 6.1.1.4'

loop_
_geom_angle_atom_site_label_1
_geom_angle_atom_site_label_2
_geom_angle_atom_site_label_3
_geom_angle
_geom_angle_site_symmetry_1
_geom_angle_site_symmetry_3
N3 Y1 N2 79.80(11) . .
N3 Y1 O1 123.70(11) . .
N2 Y1 O1 93.15(11) . .
N3 Y1 N1 112.79(11) . .
N2 Y1 N1 114.37(11) . .
O1 Y1 N1 120.61(10) . .
N3 Y1 C2 84.79(12) . .
N2 Y1 C2 164.54(11) . .
O1 Y1 C2 96.46(11) . .
N1 Y1 C2 70.63(11) . .
N3 Y1 C1 129.79(11) . .
N2 Y1 C1 135.82(11) . .
O1 Y1 C1 93.22(10) . .
N1 Y1 C1 31.02(10) . .
C2 Y1 C1 55.74(11) . .
N3 Y1 C1 114.71(11) . 3_656
N2 Y1 C1 163.96(11) . 3_656
O1 Y1 C1 84.39(10) . 3_656
N1 Y1 C1 54.97(11) . 3_656
C2 Y1 C1 30.47(10) . 3_656
C1 Y1 C1 29.18(14) . 3_656
N3 Y1 C13 55.39(11) . .
N2 Y1 C13 28.96(11) . .
O1 Y1 C13 118.76(10) . .
N1 Y1 C13 106.81(11) . .
C2 Y1 C13 136.59(11) . .
C1 Y1 C13 137.27(11) . .
C1 Y1 C13 156.80(11) 3_656 .
C42 O1 C39 106.9(3) . .
C42 O1 Y1 122.5(2) . .
C39 O1 Y1 129.9(2) . .
C5 N1 C1 117.6(3) . .
C5 N1 Y1 138.6(2) . .
C1 N1 Y1 91.0(2) . .
C15 N2 C13 114.5(3) . .
C15 N2 Y1 139.4(2) . .
C13 N2 Y1 105.1(2) . .
C27 N3 C14 111.5(3) . .
C27 N3 Y1 133.1(2) . .
C14 N3 Y1 111.9(2) . .
C1 C1 N1 118.8(4) 3_656 .
C1 C1 C2 123.3(4) 3_656 3_656
N1 C1 C2 117.9(3) . 3_656
C1 C1 Y1 79.5(3) 3_656 .
N1 C1 Y1 57.95(17) . .
C2 C1 Y1 132.8(3) 3_656 .
C1 C1 Y1 71.3(3) 3_656 3_656
N1 C1 Y1 138.6(2) . 3_656
C2 C1 Y1 67.54(19) 3_656 3_656
Y1 C1 Y1 150.82(14) . 3_656
C3 C2 C1 117.6(3) . 3_656
C3 C2 Y1 113.2(3) . .
C1 C2 Y1 82.0(2) 3_656 .
C3 C2 H2 113.5 . .
C1 C2 H2 113.5 3_656 .
Y1 C2 H2 113.5 . .
C2 C3 C4 121.0(4) . 3_656
C2 C3 H3 119.5 . .
C4 C3 H3 119.5 3_656 .
C5 C4 C3 117.8(3) . 3_656
C5 C4 H4 121.1 . .
C3 C4 H4 121.1 3_656 .
N1 C5 C4 122.9(3) . .
N1 C5 C6 116.2(3) . .
C4 C5 C6 120.9(3) . .
C11 C6 C7 117.3(4) . .
C11 C6 C5 120.7(3) . .
C7 C6 C5 121.9(3) . .
C8 C7 C6 121.2(4) . .
C8 C7 H7 119.4 . .
C6 C7 H7 119.4 . .
C9 C8 C7 121.3(4) . .
C9 C8 H8 119.3 . .
C7 C8 H8 119.3 . .
C8 C9 C10 117.8(4) . .
C8 C9 C12 120.7(4) . .
C10 C9 C12 121.5(4) . .
C11 C10 C9 121.6(4) . .
C11 C10 H10 119.2 . .
C9 C10 H10 119.2 . .
C10 C11 C6 120.7(4) . .
C10 C11 H11 119.7 . .
C6 C11 H11 119.7 . .
C9 C12 H12A 109.5 . .
C9 C12 H12B 109.5 . .
H12A C12 H12B 109.5 . .
C9 C12 H12C 109.5 . .
H12A C12 H12C 109.5 . .
H12B C12 H12C 109.5 . .
N2 C13 C14 112.0(3) . .
N2 C13 Y1 45.92(16) . .
C14 C13 Y1 79.4(2) . .
N2 C13 H13A 109.2 . .
C14 C13 H13A 109.2 . .
Y1 C13 H13A 91.8 . .
N2 C13 H13B 109.2 . .
C14 C13 H13B 109.2 . .
Y1 C13 H13B 153.5 . .
H13A C13 H13B 107.9 . .
N3 C14 C13 111.5(3) . .
N3 C14 H14A 109.3 . .
C13 C14 H14A 109.3 . .
N3 C14 H14B 109.3 . .
C13 C14 H14B 109.3 . .
H14A C14 H14B 108.0 . .
N2 C15 C16 120.1(3) . .
N2 C15 C20 121.8(3) . .
C16 C15 C20 118.2(4) . .
C17 C16 C15 119.8(4) . .
C17 C16 C21 118.5(4) . .
C15 C16 C21 121.6(4) . .
C18 C17 C16 121.9(4) . .
C18 C17 H17 119.0 . .
C16 C17 H17 119.0 . .
C17 C18 C19 118.9(4) . .
C17 C18 H18 120.5 . .
C19 C18 H18 120.5 . .
C18 C19 C20 121.7(4) . .
C18 C19 H19 119.2 . .
C20 C19 H19 119.2 . .
C19 C20 C15 119.4(4) . .
C19 C20 C24 118.1(4) . .
C15 C20 C24 122.4(4) . .
C23 C21 C22 108.9(4) . .
C23 C21 C16 113.7(4) . .
C22 C21 C16 111.2(4) . .
C23 C21 H21 107.6 . .
C22 C21 H21 107.6 . .
C16 C21 H21 107.6 . .
C21 C22 H22A 109.5 . .
C21 C22 H22B 109.5 . .
H22A C22 H22B 109.5 . .
C21 C22 H22C 109.5 . .
H22A C22 H22C 109.5 . .
H22B C22 H22C 109.5 . .
C21 C23 H23A 109.5 . .
C21 C23 H23B 109.5 . .
H23A C23 H23B 109.5 . .
C21 C23 H23C 109.5 . .
H23A C23 H23C 109.5 . .
H23B C23 H23C 109.5 . .
C20 C24 C26 112.3(3) . .
C20 C24 C25 111.6(3) . .
C26 C24 C25 109.0(3) . .
C20 C24 H24 107.9 . .
C26 C24 H24 107.9 . .
C25 C24 H24 107.9 . .
C24 C25 H25A 109.5 . .
C24 C25 H25B 109.5 . .
H25A C25 H25B 109.5 . .
C24 C25 H25C 109.5 . .
H25A C25 H25C 109.5 . .
H25B C25 H25C 109.5 . .
C24 C26 H26A 109.5 . .
C24 C26 H26B 109.5 . .
H26A C26 H26B 109.5 . .
C24 C26 H26C 109.5 . .
H26A C26 H26C 109.5 . .
H26B C26 H26C 109.5 . .
C32 C27 N3 120.5(3) . .
C32 C27 C28 118.7(3) . .
N3 C27 C28 120.8(3) . .
C29 C28 C27 119.4(4) . .
C29 C28 C33 119.9(4) . .
C27 C28 C33 120.6(3) . .
C30 C29 C28 121.9(4) . .
C30 C29 H29 119.0 . .
C28 C29 H29 119.0 . .
C29 C30 C31 119.2(4) . .
C29 C30 H30 120.4 . .
C31 C30 H30 120.4 . .
C30 C31 C32 121.3(4) . .
C30 C31 H31 119.3 . .
C32 C31 H31 119.3 . .
C31 C32 C27 119.5(4) . .
C31 C32 C36 118.0(4) . .
C27 C32 C36 122.5(3) . .
C28 C33 C35 113.7(3) . .
C28 C33 C34 110.9(3) . .
C35 C33 C34 110.3(3) . .
C28 C33 H33 107.2 . .
C35 C33 H33 107.2 . .
C34 C33 H33 107.2 . .
C33 C34 H34A 109.5 . .
C33 C34 H34B 109.5 . .
H34A C34 H34B 109.5 . .
C33 C34 H34C 109.5 . .
H34A C34 H34C 109.5 . .
H34B C34 H34C 109.5 . .
C33 C35 H35A 109.5 . .
C33 C35 H35B 109.5 . .
H35A C35 H35B 109.5 . .
C33 C35 H35C 109.5 . .
H35A C35 H35C 109.5 . .
H35B C35 H35C 109.5 . .
C32 C36 C38 111.3(3) . .
C32 C36 C37 112.7(3) . .
C38 C36 C37 110.6(4) . .
C32 C36 H36 107.3 . .
C38 C36 H36 107.3 . .
C37 C36 H36 107.3 . .
C36 C37 H37A 109.5 . .
C36 C37 H37B 109.5 . .
H37A C37 H37B 109.5 . .
C36 C37 H37C 109.5 . .
H37A C37 H37C 109.5 . .
H37B C37 H37C 109.5 . .
C36 C38 H38A 109.5 . .
C36 C38 H38B 109.5 . .
H38A C38 H38B 109.5 . .
C36 C38 H38C 109.5 . .
H38A C38 H38C 109.5 . .
H38B C38 H38C 109.5 . .
O1 C39 C40 105.9(3) . .
O1 C39 H39A 110.5 . .
C40 C39 H39A 110.5 . .
O1 C39 H39B 110.5 . .
C40 C39 H39B 110.5 . .
H39A C39 H39B 108.7 . .
C41 C40 C39 105.4(4) . .
C41 C40 H40A 110.7 . .
C39 C40 H40A 110.7 . .
C41 C40 H40B 110.7 . .
C39 C40 H40B 110.7 . .
H40A C40 H40B 108.8 . .
C42 C41 C40 103.1(4) . .
C42 C41 H41A 111.1 . .
C40 C41 H41A 111.1 . .
C42 C41 H41B 111.1 . .
C40 C41 H41B 111.1 . .
H41A C41 H41B 109.1 . .
O1 C42 C41 104.6(3) . .
O1 C42 H42A 110.8 . .
C41 C42 H42A 110.8 . .
O1 C42 H42B 110.8 . .
C41 C42 H42B 110.8 . .
H42A C42 H42B 108.9 . .
C44 C43 C48 119.5(5) . .
C44 C43 H43 120.3 . .
C48 C43 H43 120.3 . .
C43 C44 C45 119.7(5) . .
C43 C44 H44 120.1 . .
C45 C44 H44 120.1 . .
C46 C45 C44 122.0(5) . .
C46 C45 H45 119.0 . .
C44 C45 H45 119.0 . .
C45 C46 C47 117.0(4) . .
C45 C46 C49 121.8(4) . .
C47 C46 C49 121.2(4) . .
C48 C47 C46 121.2(4) . .
C48 C47 H47 119.4 . .
C46 C47 H47 119.4 . .
C47 C48 C43 120.5(5) . .
C47 C48 H48 119.7 . .
C43 C48 H48 119.7 . .
C46 C49 H49A 109.5 . .
C46 C49 H49B 109.5 . .
H49A C49 H49B 109.5 . .
C46 C49 H49C 109.5 . .
H49A C49 H49C 109.5 . .
H49B C49 H49C 109.5 . .

loop_
_geom_bond_atom_site_label_1
_geom_bond_atom_site_label_2
_geom_bond_distance
_geom_bond_site_symmetry_2
Y1 N3 2.200(3) .
Y1 N2 2.205(3) .
Y1 O1 2.331(3) .
Y1 N1 2.335(3) .
Y1 C2 2.669(4) .
Y1 C1 2.755(4) .
Y1 C1 2.860(4) 3_656
Y1 C13 2.964(4) .
O1 C42 1.456(5) .
O1 C39 1.460(5) .
N1 C5 1.361(5) .
N1 C1 1.420(4) .
N2 C15 1.413(5) .
N2 C13 1.486(5) .
N3 C27 1.424(5) .
N3 C14 1.479(5) .
C1 C1 1.418(7) 3_656
C1 C2 1.465(5) 3_656
C1 Y1 2.860(4) 3_656
C2 C3 1.366(5) .
C2 C1 1.465(5) 3_656
C2 H2 1.0000 .
C3 C4 1.422(5) 3_656
C3 H3 0.9500 .
C4 C5 1.390(5) .
C4 C3 1.422(5) 3_656
C4 H4 0.9500 .
C5 C6 1.492(5) .
C6 C11 1.397(5) .
C6 C7 1.404(5) .
C7 C8 1.392(5) .
C7 H7 0.9500 .
C8 C9 1.377(6) .
C8 H8 0.9500 .
C9 C10 1.396(6) .
C9 C12 1.505(5) .
C10 C11 1.391(5) .
C10 H10 0.9500 .
C11 H11 0.9500 .
C12 H12A 0.9800 .
C12 H12B 0.9800 .
C12 H12C 0.9800 .
C13 C14 1.536(5) .
C13 H13A 0.9900 .
C13 H13B 0.9900 .
C14 H14A 0.9900 .
C14 H14B 0.9900 .
C15 C16 1.425(5) .
C15 C20 1.426(5) .
C16 C17 1.388(6) .
C16 C21 1.515(5) .
C17 C18 1.382(6) .
C17 H17 0.9500 .
C18 C19 1.386(6) .
C18 H18 0.9500 .
C19 C20 1.398(6) .
C19 H19 0.9500 .
C20 C24 1.518(5) .
C21 C23 1.505(7) .
C21 C22 1.508(7) .
C21 H21 1.0000 .
C22 H22A 0.9800 .
C22 H22B 0.9800 .
C22 H22C 0.9800 .
C23 H23A 0.9800 .
C23 H23B 0.9800 .
C23 H23C 0.9800 .
C24 C26 1.532(6) .
C24 C25 1.539(6) .
C24 H24 1.0000 .
C25 H25A 0.9800 .
C25 H25B 0.9800 .
C25 H25C 0.9800 .
C26 H26A 0.9800 .
C26 H26B 0.9800 .
C26 H26C 0.9800 .
C27 C32 1.421(5) .
C27 C28 1.425(5) .
C28 C29 1.393(5) .
C28 C33 1.517(5) .
C29 C30 1.381(6) .
C29 H29 0.9500 .
C30 C31 1.390(6) .
C30 H30 0.9500 .
C31 C32 1.402(5) .
C31 H31 0.9500 .
C32 C36 1.516(6) .
C33 C35 1.529(6) .
C33 C34 1.533(6) .
C33 H33 1.0000 .
C34 H34A 0.9800 .
C34 H34B 0.9800 .
C34 H34C 0.9800 .
C35 H35A 0.9800 .
C35 H35B 0.9800 .
C35 H35C 0.9800 .
C36 C38 1.527(6) .
C36 C37 1.538(6) .
C36 H36 1.0000 .
C37 H37A 0.9800 .
C37 H37B 0.9800 .
C37 H37C 0.9800 .
C38 H38A 0.9800 .
C38 H38B 0.9800 .
C38 H38C 0.9800 .
C39 C40 1.527(6) .
C39 H39A 0.9900 .
C39 H39B 0.9900 .
C40 C41 1.525(6) .
C40 H40A 0.9900 .
C40 H40B 0.9900 .
C41 C42 1.493(6) .
C41 H41A 0.9900 .
C41 H41B 0.9900 .
C42 H42A 0.9900 .
C42 H42B 0.9900 .
C43 C44 1.370(7) .
C43 C48 1.389(7) .
C43 H43 0.9500 .
C44 C45 1.385(6) .
C44 H44 0.9500 .
C45 C46 1.382(6) .
C45 H45 0.9500 .
C46 C47 1.403(6) .
C46 C49 1.486(6) .
C47 C48 1.364(7) .
C47 H47 0.9500 .
C48 H48 0.9500 .
C49 H49A 0.9800 .
C49 H49B 0.9800 .
C49 H49C 0.9800 .

loop_
_geom_torsion_atom_site_label_1
_geom_torsion_atom_site_label_2
_geom_torsion_atom_site_label_3
_geom_torsion_atom_site_label_4
_geom_torsion
_geom_torsion_site_symmetry_1
_geom_torsion_site_symmetry_4
N3 Y1 O1 C42 -50.8(3) . .
N2 Y1 O1 C42 29.0(3) . .
N1 Y1 O1 C42 149.8(3) . .
C2 Y1 O1 C42 -138.9(3) . .
C1 Y1 O1 C42 165.3(3) . .
C1 Y1 O1 C42 -166.9(3) 3_656 .
C13 Y1 O1 C42 14.8(3) . .
N3 Y1 O1 C39 140.4(3) . .
N2 Y1 O1 C39 -139.7(3) . .
N1 Y1 O1 C39 -18.9(4) . .
C2 Y1 O1 C39 52.4(3) . .
C1 Y1 O1 C39 -3.5(3) . .
C1 Y1 O1 C39 24.4(3) 3_656 .
C13 Y1 O1 C39 -154.0(3) . .
N3 Y1 N1 C5 93.5(4) . .
N2 Y1 N1 C5 4.6(4) . .
O1 Y1 N1 C5 -105.1(4) . .
C2 Y1 N1 C5 168.8(4) . .
C1 Y1 N1 C5 -136.1(5) . .
C1 Y1 N1 C5 -161.5(4) 3_656 .
C13 Y1 N1 C5 34.6(4) . .
N3 Y1 N1 C1 -130.4(2) . .
N2 Y1 N1 C1 140.8(2) . .
O1 Y1 N1 C1 31.0(2) . .
C2 Y1 N1 C1 -55.0(2) . .
C1 Y1 N1 C1 -25.4(2) 3_656 .
C13 Y1 N1 C1 170.7(2) . .
N3 Y1 N2 C15 162.8(4) . .
O1 Y1 N2 C15 39.1(4) . .
N1 Y1 N2 C15 -86.7(4) . .
C2 Y1 N2 C15 167.6(4) . .
C1 Y1 N2 C15 -58.8(4) . .
C1 Y1 N2 C15 -41.5(7) 3_656 .
C13 Y1 N2 C15 -167.3(5) . .
N3 Y1 N2 C13 -29.9(2) . .
O1 Y1 N2 C13 -153.6(2) . .
N1 Y1 N2 C13 80.6(2) . .
C2 Y1 N2 C13 -25.2(6) . .
C1 Y1 N2 C13 108.5(2) . .
C1 Y1 N2 C13 125.8(4) 3_656 .
N2 Y1 N3 C27 -148.0(3) . .
O1 Y1 N3 C27 -61.1(4) . .
N1 Y1 N3 C27 99.7(3) . .
C2 Y1 N3 C27 33.2(3) . .
C1 Y1 N3 C27 69.0(4) . .
C1 Y1 N3 C27 39.2(3) 3_656 .
C13 Y1 N3 C27 -165.1(4) . .
N2 Y1 N3 C14 8.4(2) . .
O1 Y1 N3 C14 95.3(2) . .
N1 Y1 N3 C14 -103.9(2) . .
C2 Y1 N3 C14 -170.4(2) . .
C1 Y1 N3 C14 -134.6(2) . .
C1 Y1 N3 C14 -164.4(2) 3_656 .
C13 Y1 N3 C14 -8.7(2) . .
C5 N1 C1 C1 -157.2(4) . 3_656
Y1 N1 C1 C1 53.9(4) . 3_656
C5 N1 C1 C2 23.8(5) . 3_656
Y1 N1 C1 C2 -125.1(3) . 3_656
C5 N1 C1 Y1 148.9(3) . .
C5 N1 C1 Y1 -63.2(5) . 3_656
Y1 N1 C1 Y1 147.9(3) . 3_656
N3 Y1 C1 C1 -67.9(3) . 3_656
N2 Y1 C1 C1 170.3(2) . 3_656
O1 Y1 C1 C1 72.4(3) . 3_656
N1 Y1 C1 C1 -133.9(4) . 3_656
C2 Y1 C1 C1 -23.2(3) . 3_656
C13 Y1 C1 C1 -147.1(3) . 3_656
N3 Y1 C1 N1 66.0(2) . .
N2 Y1 C1 N1 -55.8(3) . .
O1 Y1 C1 N1 -153.6(2) . .
C2 Y1 C1 N1 110.7(2) . .
C1 Y1 C1 N1 133.9(4) 3_656 .
C13 Y1 C1 N1 -13.2(3) . .
N3 Y1 C1 C2 166.0(3) . 3_656
N2 Y1 C1 C2 44.2(4) . 3_656
O1 Y1 C1 C2 -53.7(3) . 3_656
N1 Y1 C1 C2 100.0(4) . 3_656
C2 Y1 C1 C2 -149.3(3) . 3_656
C1 Y1 C1 C2 -126.1(5) 3_656 3_656
C13 Y1 C1 C2 86.8(4) . 3_656
N3 Y1 C1 Y1 -67.9(3) . 3_656
N2 Y1 C1 Y1 170.3(2) . 3_656
O1 Y1 C1 Y1 72.4(3) . 3_656
N1 Y1 C1 Y1 -133.9(4) . 3_656
C2 Y1 C1 Y1 -23.2(3) . 3_656
C1 Y1 C1 Y1 -0.002(1) 3_656 3_656
C13 Y1 C1 Y1 -147.1(3) . 3_656
N3 Y1 C2 C3 -74.0(3) . .
N2 Y1 C2 C3 -78.7(5) . .
O1 Y1 C2 C3 49.4(3) . .
N1 Y1 C2 C3 169.6(3) . .
C1 Y1 C2 C3 138.9(3) . .
C1 Y1 C2 C3 116.7(4) 3_656 .
C13 Y1 C2 C3 -96.1(3) . .
N3 Y1 C2 C1 169.4(2) . 3_656
N2 Y1 C2 C1 164.7(4) . 3_656
O1 Y1 C2 C1 -67.3(2) . 3_656
N1 Y1 C2 C1 53.0(2) . 3_656
C1 Y1 C2 C1 22.2(3) . 3_656
C13 Y1 C2 C1 147.2(2) . 3_656
C1 C2 C3 C4 -4.1(5) 3_656 3_656
Y1 C2 C3 C4 -97.2(4) . 3_656
C1 N1 C5 C4 -7.2(5) . .
Y1 N1 C5 C4 121.4(4) . .
C1 N1 C5 C6 174.4(3) . .
Y1 N1 C5 C6 -57.0(5) . .
C3 C4 C5 N1 -11.0(6) 3_656 .
C3 C4 C5 C6 167.3(3) 3_656 .
N1 C5 C6 C11 -22.0(5) . .
C4 C5 C6 C11 159.6(4) . .
N1 C5 C6 C7 157.7(4) . .
C4 C5 C6 C7 -20.7(6) . .
C11 C6 C7 C8 0.6(6) . .
C5 C6 C7 C8 -179.1(4) . .
C6 C7 C8 C9 0.1(6) . .
C7 C8 C9 C10 -0.7(6) . .
C7 C8 C9 C12 179.2(4) . .
C8 C9 C10 C11 0.6(6) . .
C12 C9 C10 C11 -179.3(4) . .
C9 C10 C11 C6 0.1(6) . .
C7 C6 C11 C10 -0.7(6) . .
C5 C6 C11 C10 179.1(3) . .
C15 N2 C13 C14 -141.1(3) . .
Y1 N2 C13 C14 48.0(3) . .
C15 N2 C13 Y1 170.9(4) . .
N3 Y1 C13 N2 143.4(3) . .
O1 Y1 C13 N2 30.4(3) . .
N1 Y1 C13 N2 -110.1(2) . .
C2 Y1 C13 N2 170.5(2) . .
C1 Y1 C13 N2 -103.1(3) . .
C1 Y1 C13 N2 -145.3(3) 3_656 .
N3 Y1 C13 C14 7.89(19) . .
N2 Y1 C13 C14 -135.5(3) . .
O1 Y1 C13 C14 -105.1(2) . .
N1 Y1 C13 C14 114.3(2) . .
C2 Y1 C13 C14 35.0(3) . .
C1 Y1 C13 C14 121.4(2) . .
C1 Y1 C13 C14 79.2(3) 3_656 .
C27 N3 C14 C13 176.6(3) . .
Y1 N3 C14 C13 14.9(4) . .
N2 C13 C14 N3 -43.3(4) . .
Y1 C13 C14 N3 -10.4(3) . .
C13 N2 C15 C16 -117.3(4) . .
Y1 N2 C15 C16 49.2(6) . .
C13 N2 C15 C20 63.4(5) . .
Y1 N2 C15 C20 -130.1(4) . .
N2 C15 C16 C17 178.4(4) . .
C20 C15 C16 C17 -2.3(6) . .
N2 C15 C16 C21 0.1(6) . .
C20 C15 C16 C21 179.5(4) . .
C15 C16 C17 C18 -0.1(7) . .
C21 C16 C17 C18 178.3(5) . .
C16 C17 C18 C19 2.2(8) . .
C17 C18 C19 C20 -1.9(7) . .
C18 C19 C20 C15 -0.4(6) . .
C18 C19 C20 C24 176.3(4) . .
N2 C15 C20 C19 -178.2(4) . .
C16 C15 C20 C19 2.5(6) . .
N2 C15 C20 C24 5.3(6) . .
C16 C15 C20 C24 -174.0(4) . .
C17 C16 C21 C23 -52.7(6) . .
C15 C16 C21 C23 125.6(5) . .
C17 C16 C21 C22 70.6(6) . .
C15 C16 C21 C22 -111.1(5) . .
C19 C20 C24 C26 66.6(5) . .
C15 C20 C24 C26 -116.8(4) . .
C19 C20 C24 C25 -56.2(5) . .
C15 C20 C24 C25 120.4(4) . .
C14 N3 C27 C32 -76.6(4) . .
Y1 N3 C27 C32 79.9(4) . .
C14 N3 C27 C28 103.6(4) . .
Y1 N3 C27 C28 -99.9(4) . .
C32 C27 C28 C29 2.1(5) . .
N3 C27 C28 C29 -178.1(3) . .
C32 C27 C28 C33 178.9(3) . .
N3 C27 C28 C33 -1.3(5) . .
C27 C28 C29 C30 -1.1(6) . .
C33 C28 C29 C30 -177.9(4) . .
C28 C29 C30 C31 0.2(6) . .
C29 C30 C31 C32 -0.4(6) . .
C30 C31 C32 C27 1.5(6) . .
C30 C31 C32 C36 -177.6(4) . .
N3 C27 C32 C31 177.9(3) . .
C28 C27 C32 C31 -2.3(5) . .
N3 C27 C32 C36 -3.1(5) . .
C28 C27 C32 C36 176.7(3) . .
C29 C28 C33 C35 -43.9(5) . .
C27 C28 C33 C35 139.3(4) . .
C29 C28 C33 C34 81.0(5) . .
C27 C28 C33 C34 -95.8(4) . .
C31 C32 C36 C38 64.1(5) . .
C27 C32 C36 C38 -115.0(4) . .
C31 C32 C36 C37 -60.8(5) . .
C27 C32 C36 C37 120.2(4) . .
C42 O1 C39 C40 -21.1(5) . .
Y1 O1 C39 C40 149.0(3) . .
O1 C39 C40 C41 -1.9(5) . .
C39 C40 C41 C42 23.2(5) . .
C39 O1 C42 C41 36.5(5) . .
Y1 O1 C42 C41 -134.4(3) . .
C40 C41 C42 O1 -36.5(5) . .
C48 C43 C44 C45 0.2(7) . .
C43 C44 C45 C46 -0.1(7) . .
C44 C45 C46 C47 -0.1(6) . .
C44 C45 C46 C49 -179.5(4) . .
C45 C46 C47 C48 0.3(6) . .
C49 C46 C47 C48 179.7(4) . .
C46 C47 C48 C43 -0.3(7) . .
C44 C43 C48 C47 0.0(7) . .
